data_7015260
loop_
_publ_author_name
'Isaia, Francesco'
'Aragoni, M. Carla'
'Arca, Massimiliano'
'Caltagirone, Claudia'
'Castellano, Carlo'
'Demartin, Francesco'
'Garau, Alessandra'
'Lippolis, Vito'
'Pintus, Anna'

_publ_section_title
;
 Oxidative properties of iodine-adducts of propylthiouracil and
 methimazole: direct synthesis of mercury(II) complexes from the
 reaction with liquid mercury.
;
_journal_issue 17
_journal_name_full 'Dalton transactions (Cambridge, England : 2003)'
_journal_page_first 4505
_journal_page_last 4513
_journal_paper_doi 10.1039/c0dt01409e
_journal_volume 40
_journal_year 2011
_chemical_formula_sum 'C8 H12 Hg2 I4 N4 S2'
_chemical_formula_weight 1137.12
_chemical_name_systematic
;
?
;
_space_group_IT_number 2
_symmetry_cell_setting triclinic
_symmetry_space_group_name_Hall '-P 1'
_symmetry_space_group_name_H-M 'P -1'
_atom_sites_solution_hydrogens geom
_atom_sites_solution_primary direct
_atom_sites_solution_secondary difmap
_audit_creation_method SHELXL-97
_cell_angle_alpha 102.520(13)
_cell_angle_beta 90.210(10)
_cell_angle_gamma 100.330(10)
_cell_formula_units_Z 1
_cell_length_a 5.5676(7)
_cell_length_b 9.2909(11)
_cell_length_c 10.5376(13)
_cell_measurement_reflns_used 1024
_cell_measurement_temperature 294(2)
_cell_measurement_theta_max 25.96
_cell_measurement_theta_min 3.97
_cell_volume 522.99(12)
_computing_structure_refinement 'SHELXL-97 (Sheldrick, 1997)'
_diffrn_ambient_temperature 294(2)
_diffrn_measured_fraction_theta_full 0.988
_diffrn_measured_fraction_theta_max 0.988
_diffrn_measurement_device_type 'APEX II CCD diffractometer'
_diffrn_measurement_method 'omega scan'
_diffrn_radiation_monochromator graphite
_diffrn_radiation_source 'fine-focus sealed tube'
_diffrn_radiation_type MoK\a
_diffrn_radiation_wavelength 0.71073
_diffrn_reflns_av_R_equivalents 0.0476
_diffrn_reflns_av_sigmaI/netI 0.0512
_diffrn_reflns_limit_h_max 6
_diffrn_reflns_limit_h_min -6
_diffrn_reflns_limit_k_max 11
_diffrn_reflns_limit_k_min -11
_diffrn_reflns_limit_l_max 12
_diffrn_reflns_limit_l_min 0
_diffrn_reflns_number 4606
_diffrn_reflns_theta_full 26.02
_diffrn_reflns_theta_max 26.02
_diffrn_reflns_theta_min 1.98
_exptl_absorpt_coefficient_mu 20.758
_exptl_absorpt_correction_T_max 0.288
_exptl_absorpt_correction_T_min 0.095
_exptl_absorpt_correction_type empirical
_exptl_absorpt_process_details SADABS
_exptl_crystal_density_diffrn 3.610
_exptl_crystal_density_method 'not measured'
_exptl_crystal_description pseudoprism
_exptl_crystal_F_000 492
_exptl_crystal_size_max 0.25
_exptl_crystal_size_mid 0.10
_exptl_crystal_size_min 0.06
_refine_diff_density_max 2.557
_refine_diff_density_min -1.988
_refine_diff_density_rms 0.391
_refine_ls_extinction_method none
_refine_ls_goodness_of_fit_ref 1.085
_refine_ls_hydrogen_treatment riding
_refine_ls_matrix_type full
_refine_ls_number_parameters 91
_refine_ls_number_reflns 2034
_refine_ls_number_restraints 0
_refine_ls_restrained_S_all 1.085
_refine_ls_R_factor_all 0.0526
_refine_ls_R_factor_gt 0.0496
_refine_ls_shift/su_max 0.013
_refine_ls_shift/su_mean 0.001
_refine_ls_structure_factor_coef Fsqd
_refine_ls_weighting_details 'calc w=1/[\s^2^(Fo^2^)+(0.1025P)^2^+2.7019P] where P=(Fo^2^+2Fc^2^)/3'
_refine_ls_weighting_scheme calc
_refine_ls_wR_factor_gt 0.1518
_refine_ls_wR_factor_ref 0.1547
_reflns_number_gt 1860
_reflns_number_total 2034
_reflns_threshold_expression >2sigma(I)
_cod_data_source_file c0dt01409e.txt
_cod_data_source_block Hg2I4(MeImSH)2
_cod_original_cell_volume 522.99(11)
_cod_original_sg_symbol_H-M P-1
_cod_database_code 7015260

loop_
_symmetry_equiv_pos_as_xyz
'x, y, z'
'-x, -y, -z'

loop_
_atom_site_label
_atom_site_type_symbol
_atom_site_fract_x
_atom_site_fract_y
_atom_site_fract_z
_atom_site_U_iso_or_equiv
_atom_site_adp_type
_atom_site_occupancy
_atom_site_symmetry_multiplicity
_atom_site_calc_flag
_atom_site_refinement_flags
_atom_site_disorder_assembly
_atom_site_disorder_group
C1 C 0.6241(18) 0.7121(12) 0.1718(10) 0.029(2) Uani 1 1 d . . .
C3 C 0.525(2) 0.9385(14) 0.2117(15) 0.047(3) Uani 1 1 d . . .
H3 H 0.5260 1.0391 0.2483 0.056 Uiso 1 1 calc R . .
C2 C 0.369(2) 0.8477(16) 0.1131(14) 0.049(3) Uani 1 1 d . . .
H2 H 0.2457 0.8749 0.0686 0.059 Uiso 1 1 calc R . .
C4 C 0.869(3) 0.9019(15) 0.3496(14) 0.051(3) Uani 1 1 d . . .
H4A H 0.9598 0.8236 0.3506 0.061 Uiso 1 1 calc R . .
H4B H 0.7939 0.9262 0.4316 0.061 Uiso 1 1 calc R . .
H4C H 0.9767 0.9892 0.3353 0.061 Uiso 1 1 calc R . .
N2 N 0.6808(16) 0.8513(10) 0.2459(9) 0.0328(18) Uani 1 1 d . . .
N1 N 0.4318(17) 0.7099(11) 0.0944(10) 0.039(2) Uani 1 1 d . . .
H1 H 0.3576 0.6315 0.0399 0.047 Uiso 1 1 calc R . .
S1 S 0.7815(5) 0.5669(3) 0.1734(3) 0.0361(6) Uani 1 1 d . . .
I1 I 0.11299(14) 0.23522(9) 0.16842(8) 0.0476(3) Uani 1 1 d . . .
I2 I 0.69163(15) 0.32614(8) 0.51108(8) 0.0430(3) Uani 1 1 d . . .
Hg Hg 0.49482(10) 0.42797(5) 0.30989(5) 0.0502(2) Uani 1 1 d . . .

loop_
_atom_site_aniso_label
_atom_site_aniso_U_11
_atom_site_aniso_U_22
_atom_site_aniso_U_33
_atom_site_aniso_U_23
_atom_site_aniso_U_13
_atom_site_aniso_U_12
C1 0.031(5) 0.034(5) 0.023(5) 0.004(4) 0.004(4) 0.009(4)
C3 0.041(6) 0.033(6) 0.069(9) 0.007(6) -0.001(6) 0.015(5)
C2 0.050(7) 0.052(7) 0.050(7) 0.016(6) -0.010(6) 0.016(6)
C4 0.062(8) 0.036(6) 0.046(7) -0.003(5) -0.019(6) 0.000(5)
N2 0.034(4) 0.028(4) 0.035(5) 0.002(4) -0.007(4) 0.008(3)
N1 0.035(5) 0.041(5) 0.034(5) -0.008(4) -0.006(4) 0.011(4)
S1 0.0410(14) 0.0289(12) 0.0392(15) 0.0040(11) 0.0025(11) 0.0128(10)
I1 0.0460(5) 0.0448(5) 0.0491(5) 0.0054(4) -0.0043(4) 0.0070(3)
I2 0.0583(5) 0.0380(4) 0.0384(5) 0.0070(3) 0.0021(3) 0.0256(4)
Hg 0.0711(4) 0.0373(3) 0.0390(4) 0.0089(2) -0.0016(2) 0.0007(2)

loop_
_atom_type_symbol
_atom_type_description
_atom_type_scat_dispersion_real
_atom_type_scat_dispersion_imag
_atom_type_scat_source
C C 0.0033 0.0016 'International Tables Vol C Tables 4.2.6.8 and 6.1.1.4'
H H 0.0000 0.0000 'International Tables Vol C Tables 4.2.6.8 and 6.1.1.4'
N N 0.0061 0.0033 'International Tables Vol C Tables 4.2.6.8 and 6.1.1.4'
S S 0.1246 0.1234 'International Tables Vol C Tables 4.2.6.8 and 6.1.1.4'
I I -0.4742 1.8119 'International Tables Vol C Tables 4.2.6.8 and 6.1.1.4'
Hg Hg -2.3894 9.2266 'International Tables Vol C Tables 4.2.6.8 and 6.1.1.4'

loop_
_geom_angle_atom_site_label_1
_geom_angle_atom_site_label_2
_geom_angle_atom_site_label_3
_geom_angle
_geom_angle_site_symmetry_1
_geom_angle_site_symmetry_3
_geom_angle_publ_flag
N1 C1 N2 106.7(9) . . ?
N1 C1 S1 127.5(8) . . ?
N2 C1 S1 125.7(8) . . ?
C2 C3 N2 106.9(11) . . ?
N1 C2 C3 105.7(10) . . ?
C1 N2 C3 109.4(9) . . ?
C1 N2 C4 125.6(9) . . ?
C3 N2 C4 125.0(10) . . ?
C1 N1 C2 111.2(10) . . ?
C1 S1 Hg 97.9(3) . . ?
Hg I2 Hg 85.96(2) . 2_666 ?
S1 Hg I1 113.17(7) . . ?
S1 Hg I2 118.81(7) . . ?
I1 Hg I2 115.42(3) . . ?
S1 Hg I2 102.82(6) . 2_666 ?
I1 Hg I2 109.33(3) . 2_666 ?
I2 Hg I2 94.04(2) . 2_666 ?

loop_
_geom_bond_atom_site_label_1
_geom_bond_atom_site_label_2
_geom_bond_distance
_geom_bond_site_symmetry_2
_geom_bond_publ_flag
C1 N1 1.338(14) . ?
C1 N2 1.340(13) . ?
C1 S1 1.738(10) . ?
C3 C2 1.378(19) . ?
C3 N2 1.383(14) . ?
C2 N1 1.361(17) . ?
C4 N2 1.450(15) . ?
S1 Hg 2.523(3) . ?
I1 Hg 2.7208(10) . ?
I2 Hg 2.7956(10) . ?
I2 Hg 2.9752(10) 2_666 ?
Hg I2 2.9752(10) 2_666 ?
